data_1513851
loop_
_publ_author_name
'Vantomme, Ghislaine'
'Hafezi, Nema'
'Lehn, Jean-Marie'

_publ_section_title
;
 A light-induced reversible phase separation and its coupling to a dynamic
 library of imines
;
_journal_issue 4
_journal_name_full 'Chemical Science'
_journal_page_first 1475
_journal_paper_doi 10.1039/c3sc53130a
_journal_volume 5
_journal_year 2014
_chemical_formula_moiety 'C56 H44 Ca2 F12 N12 O16 S4'
_chemical_formula_sum 'C56 H44 Ca2 F12 N12 O16 S4'
_chemical_formula_weight 1577.43
_chemical_name_systematic
;
 ?
;
_space_group_IT_number 2
_symmetry_cell_setting triclinic
_symmetry_space_group_name_Hall '-P 1'
_symmetry_space_group_name_H-M 'P -1'
_atom_sites_solution_hydrogens geom
_atom_sites_solution_primary direct
_atom_sites_solution_secondary difmap
_audit_creation_method SHELXL-97
_cell_angle_alpha 97.6830(10)
_cell_angle_beta 111.4790(10)
_cell_angle_gamma 105.0070(10)
_cell_formula_units_Z 1
_cell_length_a 11.2305(6)
_cell_length_b 12.1307(7)
_cell_length_c 13.8812(8)
_cell_measurement_reflns_used multi-scan
_cell_measurement_temperature 173(2)
_cell_measurement_theta_max 0.9447
_cell_measurement_theta_min 0.9151
_cell_volume 1643.89(16)
_computing_cell_refinement 'Bruker SAINT'
_computing_data_collection 'Bruker APEX2'
_computing_data_reduction 'Bruker SAINT'
_computing_molecular_graphics 'Bruker SHELXTL'
_computing_publication_material 'Bruker SHELXTL'
_computing_structure_refinement 'SHELXL-97 (Sheldrick, 2008)'
_computing_structure_solution 'SHELXS-97 (Sheldrick, 2008)'
_diffrn_ambient_temperature 173(2)
_diffrn_measured_fraction_theta_full 0.996
_diffrn_measured_fraction_theta_max 0.996
_diffrn_measurement_device_type 'Bruker APEX-II CCD'
_diffrn_measurement_method '\f and \w scans'
_diffrn_radiation_monochromator graphite
_diffrn_radiation_source 'fine-focus sealed tube'
_diffrn_radiation_type MoK\a
_diffrn_radiation_wavelength 0.71073
_diffrn_reflns_av_R_equivalents 0.0262
_diffrn_reflns_av_sigmaI/netI 0.0282
_diffrn_reflns_limit_h_max 15
_diffrn_reflns_limit_h_min -15
_diffrn_reflns_limit_k_max 16
_diffrn_reflns_limit_k_min -16
_diffrn_reflns_limit_l_max 18
_diffrn_reflns_limit_l_min -18
_diffrn_reflns_number 33140
_diffrn_reflns_theta_full 29.06
_diffrn_reflns_theta_max 29.06
_diffrn_reflns_theta_min 1.63
_exptl_absorpt_coefficient_mu 0.411
_exptl_absorpt_correction_T_max 0.9447
_exptl_absorpt_correction_T_min 0.9151
_exptl_absorpt_correction_type multi-scan
_exptl_absorpt_process_details sadabs
_exptl_crystal_colour colourless
_exptl_crystal_density_diffrn 1.593
_exptl_crystal_density_method 'not measured'
_exptl_crystal_description block
_exptl_crystal_F_000 804
_exptl_crystal_size_max 0.22
_exptl_crystal_size_mid 0.16
_exptl_crystal_size_min 0.14
_refine_diff_density_max 3.796
_refine_diff_density_min -2.068
_refine_diff_density_rms 0.140
_refine_ls_extinction_method none
_refine_ls_goodness_of_fit_ref 1.019
_refine_ls_hydrogen_treatment constr
_refine_ls_matrix_type full
_refine_ls_number_parameters 460
_refine_ls_number_reflns 8774
_refine_ls_number_restraints 0
_refine_ls_restrained_S_all 1.019
_refine_ls_R_factor_all 0.1359
_refine_ls_R_factor_gt 0.1100
_refine_ls_shift/su_max 0.000
_refine_ls_shift/su_mean 0.000
_refine_ls_structure_factor_coef Fsqd
_refine_ls_weighting_details 'calc w=1/[\s^2^(Fo^2^)+(0.1567P)^2^+8.1790P] where P=(Fo^2^+2Fc^2^)/3'
_refine_ls_weighting_scheme calc
_refine_ls_wR_factor_gt 0.2875
_refine_ls_wR_factor_ref 0.3117
_reflns_number_gt 6669
_reflns_number_total 8774
_reflns_threshold_expression I>2\s(I)
_cod_data_source_file c3sc53130a.txt
_cod_data_source_block jmlgv130418
_cod_depositor_comments
;
The following automatic conversions were performed:

'_symmetry_cell_setting' value 'Triclinic' changed to 'triclinic'
according to
/usr/data/users/saulius/crontab/automatic-downloads/current/RSC/lib/dictionaries/cif_core.dic
dictionary named 'cif_core.dic' version 2.4.2 from 2011-04-26.

Automatic conversion script
Id: cif_fix_values 2281 2013-09-26 08:29:07Z andrius 
;
_cod_database_code 1513851

loop_
_symmetry_equiv_pos_as_xyz
'x, y, z'
'-x, -y, -z'

loop_
_atom_site_label
_atom_site_type_symbol
_atom_site_fract_x
_atom_site_fract_y
_atom_site_fract_z
_atom_site_U_iso_or_equiv
_atom_site_adp_type
_atom_site_occupancy
_atom_site_symmetry_multiplicity
_atom_site_calc_flag
_atom_site_refinement_flags
C1 C 0.0370(6) 0.3406(5) 0.5524(4) 0.0405(11) Uani 1 1 d .
H1 H -0.0525 0.3056 0.5461 0.049 Uiso 1 1 calc R
C2 C 0.1084(7) 0.4561(5) 0.6112(5) 0.0476(13) Uani 1 1 d .
H2 H 0.0671 0.5001 0.6425 0.057 Uiso 1 1 calc R
C3 C 0.2382(7) 0.5065(5) 0.6240(5) 0.0499(14) Uani 1 1 d .
H3 H 0.2893 0.5850 0.6663 0.060 Uiso 1 1 calc R
C4 C 0.2948(6) 0.4427(5) 0.5751(5) 0.0432(12) Uani 1 1 d .
H4 H 0.3850 0.4766 0.5826 0.052 Uiso 1 1 calc R
C5 C 0.2176(5) 0.3280(4) 0.5147(4) 0.0311(9) Uani 1 1 d .
C6 C 0.2778(5) 0.2602(5) 0.4613(4) 0.0342(10) Uani 1 1 d .
H6 H 0.3671 0.3013 0.4705 0.041 Uiso 1 1 calc R
C7 C 0.0405(5) -0.0200(4) 0.3211(3) 0.0284(9) Uani 1 1 d .
C8 C -0.0992(5) -0.0900(4) 0.3043(4) 0.0308(9) Uani 1 1 d .
C9 C -0.1649(6) -0.1971(5) 0.2264(4) 0.0401(11) Uani 1 1 d .
H9 H -0.1201 -0.2242 0.1867 0.048 Uiso 1 1 calc R
C10 C -0.2960(6) -0.2641(5) 0.2070(5) 0.0449(12) Uani 1 1 d .
H10 H -0.3410 -0.3373 0.1543 0.054 Uiso 1 1 calc R
C11 C -0.3607(5) -0.2239(5) 0.2647(4) 0.0395(11) Uani 1 1 d .
H11 H -0.4502 -0.2699 0.2513 0.047 Uiso 1 1 calc R
C12 C -0.2970(5) -0.1183(5) 0.3410(4) 0.0371(10) Uani 1 1 d .
H12 H -0.3429 -0.0913 0.3796 0.044 Uiso 1 1 calc R
C13 C -0.1659(5) -0.0508(4) 0.3618(4) 0.0327(9) Uani 1 1 d .
H13 H -0.1216 0.0220 0.4151 0.039 Uiso 1 1 calc R
C14 C 0.7773(5) 0.0115(6) 0.0790(4) 0.0412(12) Uani 1 1 d .
H14 H 0.7601 -0.0530 0.0231 0.049 Uiso 1 1 calc R
C15 C 0.9015(5) 0.1027(6) 0.1219(5) 0.0476(15) Uani 1 1 d .
H15 H 0.9677 0.1000 0.0952 0.057 Uiso 1 1 calc R
C16 C 0.9279(6) 0.1957(6) 0.2022(5) 0.0505(15) Uani 1 1 d .
H16 H 1.0125 0.2580 0.2320 0.061 Uiso 1 1 calc R
C17 C 0.8323(6) 0.1986(5) 0.2394(5) 0.0450(12) Uani 1 1 d .
H17 H 0.8489 0.2631 0.2952 0.054 Uiso 1 1 calc R
C18 C 0.7088(5) 0.1053(4) 0.1946(4) 0.0327(9) Uani 1 1 d .
C19 C 0.6094(5) 0.1100(4) 0.2389(4) 0.0349(10) Uani 1 1 d .
H19 H 0.6348 0.1796 0.2927 0.042 Uiso 1 1 calc R
C20 C 0.3273(4) -0.1453(4) 0.1119(3) 0.0279(8) Uani 1 1 d .
C21 C 0.2845(5) -0.2594(4) 0.0326(3) 0.0313(9) Uani 1 1 d .
C22 C 0.1518(6) -0.3376(4) 0.0018(4) 0.0375(10) Uani 1 1 d .
H22 H 0.0946 -0.3165 0.0316 0.045 Uiso 1 1 calc R
C23 C 0.1050(6) -0.4453(5) -0.0721(4) 0.0427(12) Uani 1 1 d .
H23 H 0.0155 -0.4980 -0.0941 0.051 Uiso 1 1 calc R
C24 C 0.1909(6) -0.4743(5) -0.1131(4) 0.0448(12) Uani 1 1 d .
H24 H 0.1603 -0.5484 -0.1628 0.054 Uiso 1 1 calc R
C25 C 0.3202(6) -0.3981(5) -0.0834(5) 0.0475(13) Uani 1 1 d .
H25 H 0.3772 -0.4198 -0.1133 0.057 Uiso 1 1 calc R
C26 C 0.3673(5) -0.2905(5) -0.0107(4) 0.0387(11) Uani 1 1 d .
H26 H 0.4565 -0.2381 0.0095 0.046 Uiso 1 1 calc R
C27 C 0.7150(7) 0.3102(5) 0.6268(5) 0.0486(14) Uani 1 1 d .
C28 C 0.2721(8) 0.3724(7) 0.1616(9) 0.078(3) Uani 1 1 d .
N1 N 0.0893(4) 0.2760(4) 0.5040(3) 0.0340(8) Uani 1 1 d .
N2 N 0.2264(4) 0.1540(4) 0.4045(3) 0.0325(8) Uani 1 1 d .
N3 N 0.0994(4) 0.0888(3) 0.3897(3) 0.0280(7) Uani 1 1 d .
H3N H 0.0568 0.1166 0.4239 0.034 Uiso 1 1 calc R
N4 N 0.6807(4) 0.0125(4) 0.1147(3) 0.0330(8) Uani 1 1 d .
N5 N 0.4944(4) 0.0348(3) 0.2160(3) 0.0315(8) Uani 1 1 d .
N6 N 0.4510(3) -0.0663(3) 0.1383(3) 0.0256(7) Uani 1 1 d .
H6N H 0.5022 -0.0798 0.1061 0.031 Uiso 1 1 calc R
O1 O 0.0996(4) -0.0591(3) 0.2723(3) 0.0388(8) Uani 1 1 d .
O2 O 0.2516(3) -0.1230(3) 0.1519(3) 0.0385(8) Uani 1 1 d .
O3 O 0.5234(4) 0.1683(3) 0.4522(3) 0.0393(8) Uani 1 1 d .
O4 O 0.7435(4) 0.1415(4) 0.5098(3) 0.0501(10) Uani 1 1 d .
O5 O 0.6052(4) 0.0914(3) 0.6071(3) 0.0426(8) Uani 1 1 d .
O6 O 0.2547(5) 0.1633(4) 0.1783(5) 0.0608(13) Uani 1 1 d .
O7 O 0.4537(8) 0.3129(9) 0.2847(7) 0.158(5) Uani 1 1 d .
O8 O 0.3914(8) 0.2595(5) 0.0910(6) 0.098(2) Uani 1 1 d .
F1 F 0.7546(5) 0.3883(3) 0.5778(4) 0.0719(12) Uani 1 1 d .
F2 F 0.8246(5) 0.3190(4) 0.7117(3) 0.0747(13) Uani 1 1 d .
F3 F 0.6283(5) 0.3384(4) 0.6587(5) 0.0878(16) Uani 1 1 d .
F4 F 0.3521(6) 0.4724(4) 0.1583(6) 0.108(2) Uani 1 1 d .
F5 F 0.1644(7) 0.3376(8) 0.0743(9) 0.193(6) Uani 1 1 d .
F6 F 0.2283(8) 0.3900(5) 0.2391(7) 0.127(3) Uani 1 1 d .
S1 S 0.64038(12) 0.16181(11) 0.53922(9) 0.0324(3) Uani 1 1 d .
S2 S 0.35423(17) 0.26453(16) 0.17970(16) 0.0563(4) Uani 1 1 d .
Ca1 Ca 0.32322(10) 0.04225(10) 0.29756(7) 0.0341(3) Uani 1 1 d .

loop_
_atom_site_aniso_label
_atom_site_aniso_U_11
_atom_site_aniso_U_22
_atom_site_aniso_U_33
_atom_site_aniso_U_23
_atom_site_aniso_U_13
_atom_site_aniso_U_12
C1 0.042(3) 0.044(3) 0.042(3) 0.005(2) 0.023(2) 0.020(2)
C2 0.064(4) 0.043(3) 0.046(3) 0.007(2) 0.027(3) 0.031(3)
C3 0.061(4) 0.032(3) 0.045(3) -0.003(2) 0.013(3) 0.016(2)
C4 0.040(3) 0.037(3) 0.048(3) 0.010(2) 0.015(2) 0.010(2)
C5 0.035(2) 0.036(2) 0.026(2) 0.0079(18) 0.0124(18) 0.0168(19)
C6 0.029(2) 0.043(3) 0.033(2) 0.0064(19) 0.0143(18) 0.0137(19)
C7 0.033(2) 0.034(2) 0.0207(18) 0.0066(16) 0.0088(16) 0.0187(18)
C8 0.035(2) 0.033(2) 0.028(2) 0.0137(18) 0.0106(18) 0.0186(18)
C9 0.043(3) 0.039(3) 0.040(3) 0.006(2) 0.016(2) 0.020(2)
C10 0.046(3) 0.033(3) 0.047(3) 0.003(2) 0.013(2) 0.013(2)
C11 0.034(2) 0.038(3) 0.043(3) 0.017(2) 0.012(2) 0.010(2)
C12 0.040(2) 0.043(3) 0.034(2) 0.018(2) 0.015(2) 0.020(2)
C13 0.037(2) 0.035(2) 0.026(2) 0.0099(18) 0.0096(18) 0.0158(19)
C14 0.042(3) 0.060(3) 0.038(3) 0.024(2) 0.023(2) 0.028(2)
C15 0.031(2) 0.079(4) 0.052(3) 0.043(3) 0.024(2) 0.025(3)
C16 0.034(3) 0.059(4) 0.050(3) 0.031(3) 0.010(2) 0.005(2)
C17 0.045(3) 0.042(3) 0.041(3) 0.019(2) 0.010(2) 0.011(2)
C18 0.032(2) 0.037(2) 0.036(2) 0.0194(19) 0.0148(19) 0.0164(19)
C19 0.038(2) 0.034(2) 0.032(2) 0.0074(18) 0.0137(19) 0.0131(19)
C20 0.031(2) 0.030(2) 0.0222(19) 0.0035(16) 0.0097(16) 0.0121(17)
C21 0.039(2) 0.024(2) 0.0213(19) 0.0023(16) 0.0042(17) 0.0089(17)
C22 0.048(3) 0.034(2) 0.034(2) 0.0068(19) 0.021(2) 0.014(2)
C23 0.050(3) 0.031(2) 0.040(3) 0.005(2) 0.019(2) 0.002(2)
C24 0.059(3) 0.030(2) 0.037(3) -0.001(2) 0.018(2) 0.011(2)
C25 0.051(3) 0.040(3) 0.049(3) 0.001(2) 0.022(3) 0.015(2)
C26 0.036(2) 0.036(3) 0.038(3) 0.004(2) 0.012(2) 0.009(2)
C27 0.058(3) 0.040(3) 0.046(3) 0.000(2) 0.031(3) 0.006(2)
C28 0.059(4) 0.050(4) 0.148(9) 0.050(5) 0.052(5) 0.027(3)
N1 0.0339(19) 0.036(2) 0.0304(19) 0.0006(16) 0.0131(16) 0.0136(16)
N2 0.0292(18) 0.042(2) 0.0302(19) 0.0072(16) 0.0141(15) 0.0166(16)
N3 0.0279(17) 0.036(2) 0.0215(16) 0.0011(14) 0.0106(14) 0.0152(15)
N4 0.0284(18) 0.039(2) 0.038(2) 0.0182(17) 0.0159(16) 0.0151(16)
N5 0.0319(18) 0.0300(19) 0.0287(19) 0.0013(15) 0.0095(15) 0.0118(15)
N6 0.0228(15) 0.0303(18) 0.0228(16) 0.0018(13) 0.0101(13) 0.0092(14)
O1 0.0430(19) 0.045(2) 0.0310(17) -0.0001(15) 0.0161(15) 0.0224(16)
O2 0.0289(16) 0.047(2) 0.0415(19) 0.0070(16) 0.0185(15) 0.0114(15)
O3 0.0376(18) 0.0388(19) 0.0376(19) 0.0099(15) 0.0107(15) 0.0137(15)
O4 0.043(2) 0.062(3) 0.046(2) -0.0015(19) 0.0210(18) 0.0234(19)
O5 0.043(2) 0.041(2) 0.0351(19) 0.0106(15) 0.0093(16) 0.0105(16)
O6 0.072(3) 0.042(2) 0.103(4) 0.039(2) 0.063(3) 0.025(2)
O7 0.090(5) 0.157(8) 0.122(7) 0.056(6) -0.047(5) 0.000(5)
O8 0.136(6) 0.066(4) 0.149(6) 0.030(4) 0.120(5) 0.036(4)
F1 0.101(3) 0.0362(19) 0.086(3) 0.0173(19) 0.054(3) 0.011(2)
F2 0.074(3) 0.058(2) 0.052(2) -0.0099(19) 0.011(2) -0.009(2)
F3 0.095(3) 0.063(3) 0.113(4) -0.017(3) 0.071(3) 0.018(2)
F4 0.115(4) 0.040(2) 0.202(7) 0.053(3) 0.094(5) 0.026(3)
F5 0.074(4) 0.171(8) 0.268(12) 0.149(8) -0.022(5) 0.027(4)
F6 0.158(6) 0.073(3) 0.237(9) 0.049(4) 0.164(7) 0.056(4)
S1 0.0311(5) 0.0336(6) 0.0313(6) 0.0040(4) 0.0131(4) 0.0111(4)
S2 0.0487(8) 0.0557(9) 0.0847(12) 0.0342(9) 0.0395(8) 0.0242(7)
Ca1 0.0354(5) 0.0533(6) 0.0252(4) 0.0099(4) 0.0158(4) 0.0286(4)

loop_
_atom_type_symbol
_atom_type_description
_atom_type_scat_dispersion_real
_atom_type_scat_dispersion_imag
_atom_type_scat_source
C C 0.0033 0.0016 'International Tables Vol C Tables 4.2.6.8 and 6.1.1.4'
H H 0.0000 0.0000 'International Tables Vol C Tables 4.2.6.8 and 6.1.1.4'
N N 0.0061 0.0033 'International Tables Vol C Tables 4.2.6.8 and 6.1.1.4'
O O 0.0106 0.0060 'International Tables Vol C Tables 4.2.6.8 and 6.1.1.4'
F F 0.0171 0.0103 'International Tables Vol C Tables 4.2.6.8 and 6.1.1.4'
S S 0.1246 0.1234 'International Tables Vol C Tables 4.2.6.8 and 6.1.1.4'
Ca Ca 0.2262 0.3064 'International Tables Vol C Tables 4.2.6.8 and 6.1.1.4'

loop_
_geom_angle_atom_site_label_1
_geom_angle_atom_site_label_2
_geom_angle_atom_site_label_3
_geom_angle
_geom_angle_site_symmetry_1
_geom_angle_site_symmetry_3
N1 C1 C2 122.5(5) . .
N1 C1 H1 118.8 . .
C2 C1 H1 118.8 . .
C3 C2 C1 119.6(5) . .
C3 C2 H2 120.2 . .
C1 C2 H2 120.2 . .
C2 C3 C4 119.4(5) . .
C2 C3 H3 120.3 . .
C4 C3 H3 120.3 . .
C3 C4 C5 118.7(5) . .
C3 C4 H4 120.6 . .
C5 C4 H4 120.6 . .
N1 C5 C4 122.2(4) . .
N1 C5 C6 119.1(4) . .
C4 C5 C6 118.7(5) . .
N2 C6 C5 129.0(4) . .
N2 C6 H6 115.5 . .
C5 C6 H6 115.5 . .
O1 C7 N3 121.0(4) . .
O1 C7 C8 121.1(4) . .
N3 C7 C8 117.9(4) . .
N3 C7 Ca1 83.4(3) . .
C8 C7 Ca1 158.7(3) . .
C13 C8 C9 119.7(5) . .
C13 C8 C7 122.4(4) . .
C9 C8 C7 117.9(4) . .
C10 C9 C8 119.7(5) . .
C10 C9 H9 120.1 . .
C8 C9 H9 120.1 . .
C11 C10 C9 119.8(5) . .
C11 C10 H10 120.1 . .
C9 C10 H10 120.1 . .
C12 C11 C10 120.8(5) . .
C12 C11 H11 119.6 . .
C10 C11 H11 119.6 . .
C11 C12 C13 120.1(5) . .
C11 C12 H12 119.9 . .
C13 C12 H12 119.9 . .
C12 C13 C8 119.9(5) . .
C12 C13 H13 120.1 . .
C8 C13 H13 120.1 . .
N4 C14 C15 121.8(6) . .
N4 C14 H14 119.1 . .
C15 C14 H14 119.1 . .
C16 C15 C14 119.9(5) . .
C16 C15 H15 120.1 . .
C14 C15 H15 120.1 . .
C17 C16 C15 119.4(5) . .
C17 C16 H16 120.3 . .
C15 C16 H16 120.3 . .
C16 C17 C18 119.1(6) . .
C16 C17 H17 120.4 . .
C18 C17 H17 120.4 . .
N4 C18 C17 122.3(5) . .
N4 C18 C19 120.2(4) . .
C17 C18 C19 117.5(5) . .
N5 C19 C18 129.6(5) . .
N5 C19 H19 115.2 . .
C18 C19 H19 115.2 . .
O2 C20 N6 120.9(4) . .
O2 C20 C21 121.1(4) . .
N6 C20 C21 118.1(4) . .
N6 C20 Ca1 83.3(2) . .
C21 C20 Ca1 157.9(3) . .
C26 C21 C22 119.8(4) . .
C26 C21 C20 123.3(4) . .
C22 C21 C20 116.9(4) . .
C23 C22 C21 120.0(5) . .
C23 C22 H22 120.0 . .
C21 C22 H22 120.0 . .
C24 C23 C22 118.7(5) . .
C24 C23 H23 120.6 . .
C22 C23 H23 120.6 . .
C25 C24 C23 121.4(5) . .
C25 C24 H24 119.3 . .
C23 C24 H24 119.3 . .
C24 C25 C26 120.3(5) . .
C24 C25 H25 119.8 . .
C26 C25 H25 119.8 . .
C21 C26 C25 119.7(5) . .
C21 C26 H26 120.2 . .
C25 C26 H26 120.2 . .
F3 C27 F1 108.6(6) . .
F3 C27 F2 109.0(5) . .
F1 C27 F2 106.4(5) . .
F3 C27 S1 111.0(4) . .
F1 C27 S1 111.0(4) . .
F2 C27 S1 110.7(5) . .
F5 C28 F4 106.9(8) . .
F5 C28 F6 104.5(8) . .
F4 C28 F6 111.7(8) . .
F5 C28 S2 112.0(8) . .
F4 C28 S2 111.6(5) . .
F6 C28 S2 109.9(6) . .
C1 N1 C5 117.6(4) . .
C6 N2 N3 118.7(4) . .
C6 N2 Ca1 128.7(3) . .
N3 N2 Ca1 112.4(3) . .
C7 N3 N2 118.3(4) . .
C7 N3 H3N 120.9 . .
N2 N3 H3N 120.9 . .
C14 N4 C18 117.5(4) . .
C19 N5 N6 118.1(4) . .
C19 N5 Ca1 129.2(3) . .
N6 N5 Ca1 112.7(3) . .
C20 N6 N5 118.3(4) . .
C20 N6 H6N 120.8 . .
N5 N6 H6N 120.8 . .
C7 O1 Ca1 123.6(3) . .
C20 O2 Ca1 123.2(3) . .
S1 O3 Ca1 140.5(2) . .
S1 O5 Ca1 140.1(3) . 2_656
S2 O6 Ca1 119.4(3) . .
O4 S1 O5 115.1(3) . .
O4 S1 O3 115.0(2) . .
O5 S1 O3 113.6(2) . .
O4 S1 C27 105.8(3) . .
O5 S1 C27 102.2(3) . .
O3 S1 C27 103.1(3) . .
O7 S2 O6 108.4(5) . .
O7 S2 O8 120.5(6) . .
O6 S2 O8 117.9(4) . .
O7 S2 C28 101.8(6) . .
O6 S2 C28 104.4(3) . .
O8 S2 C28 100.7(4) . .
O7 S2 Ca1 75.6(4) . .
O8 S2 Ca1 122.0(3) . .
C28 S2 Ca1 132.2(3) . .
O5 Ca1 O1 88.18(14) 2_656 .
O5 Ca1 O2 80.61(14) 2_656 .
O1 Ca1 O2 77.18(12) . .
O5 Ca1 O6 171.38(16) 2_656 .
O1 Ca1 O6 94.10(14) . .
O2 Ca1 O6 91.78(16) . .
O5 Ca1 O3 77.03(13) 2_656 .
O1 Ca1 O3 132.95(13) . .
O2 Ca1 O3 140.91(13) . .
O6 Ca1 O3 107.09(16) . .
O5 Ca1 N2 106.10(14) 2_656 .
O1 Ca1 N2 64.58(13) . .
O2 Ca1 N2 140.63(13) . .
O6 Ca1 N2 82.35(15) . .
O3 Ca1 N2 76.99(13) . .
O5 Ca1 N5 88.20(14) 2_656 .
O1 Ca1 N5 141.29(13) . .
O2 Ca1 N5 64.21(12) . .
O6 Ca1 N5 84.82(14) . .
O3 Ca1 N5 83.33(13) . .
N2 Ca1 N5 152.11(14) . .
O5 Ca1 C7 93.21(13) 2_656 .
O1 Ca1 C7 18.69(11) . .
O2 Ca1 C7 95.76(12) . .
O6 Ca1 C7 91.56(13) . .
O3 Ca1 C7 116.99(12) . .
N2 Ca1 C7 45.92(12) . .
N5 Ca1 C7 159.44(12) . .
O5 Ca1 C20 79.44(13) 2_656 .
O1 Ca1 C20 95.83(12) . .
O2 Ca1 C20 18.72(11) . .
O6 Ca1 C20 92.05(15) . .
O3 Ca1 C20 123.94(12) . .
N2 Ca1 C20 158.97(13) . .
N5 Ca1 C20 45.70(12) . .
C7 Ca1 C20 114.46(12) . .
O5 Ca1 S2 156.57(11) 2_656 .
O1 Ca1 S2 115.13(10) . .
O2 Ca1 S2 101.40(10) . .
O6 Ca1 S2 21.76(12) . .
O3 Ca1 S2 87.73(10) . .
N2 Ca1 S2 87.28(10) . .
N5 Ca1 S2 72.24(10) . .
C7 Ca1 S2 109.66(9) . .
C20 Ca1 S2 95.01(9) . .

loop_
_geom_bond_atom_site_label_1
_geom_bond_atom_site_label_2
_geom_bond_distance
_geom_bond_site_symmetry_2
C1 N1 1.340(6) .
C1 C2 1.380(8) .
C1 H1 0.9500 .
C2 C3 1.360(9) .
C2 H2 0.9500 .
C3 C4 1.377(8) .
C3 H3 0.9500 .
C4 C5 1.385(7) .
C4 H4 0.9500 .
C5 N1 1.358(6) .
C5 C6 1.475(6) .
C6 N2 1.274(7) .
C6 H6 0.9500 .
C7 O1 1.237(5) .
C7 N3 1.355(6) .
C7 C8 1.492(7) .
C7 Ca1 3.216(5) .
C8 C13 1.394(7) .
C8 C9 1.395(7) .
C9 C10 1.390(8) .
C9 H9 0.9500 .
C10 C11 1.383(8) .
C10 H10 0.9500 .
C11 C12 1.372(8) .
C11 H11 0.9500 .
C12 C13 1.387(7) .
C12 H12 0.9500 .
C13 H13 0.9500 .
C14 N4 1.349(6) .
C14 C15 1.393(8) .
C14 H14 0.9500 .
C15 C16 1.361(10) .
C15 H15 0.9500 .
C16 C17 1.358(9) .
C16 H16 0.9500 .
C17 C18 1.399(7) .
C17 H17 0.9500 .
C18 N4 1.351(7) .
C18 C19 1.468(7) .
C19 N5 1.270(6) .
C19 H19 0.9500 .
C20 O2 1.237(5) .
C20 N6 1.352(6) .
C20 C21 1.490(6) .
C20 Ca1 3.224(4) .
C21 C26 1.377(7) .
C21 C22 1.413(7) .
C22 C23 1.388(7) .
C22 H22 0.9500 .
C23 C24 1.379(8) .
C23 H23 0.9500 .
C24 C25 1.377(8) .
C24 H24 0.9500 .
C25 C26 1.379(8) .
C25 H25 0.9500 .
C26 H26 0.9500 .
C27 F3 1.307(7) .
C27 F1 1.317(7) .
C27 F2 1.323(8) .
C27 S1 1.819(6) .
C28 F5 1.279(12) .
C28 F4 1.327(8) .
C28 F6 1.351(11) .
C28 S2 1.781(7) .
N2 N3 1.365(5) .
N2 Ca1 2.575(4) .
N3 H3N 0.8800 .
N5 N6 1.362(5) .
N5 Ca1 2.577(4) .
N6 H6N 0.8800 .
O1 Ca1 2.362(4) .
O2 Ca1 2.375(4) .
O3 S1 1.452(4) .
O3 Ca1 2.410(4) .
O4 S1 1.427(4) .
O5 S1 1.444(4) .
O5 Ca1 2.345(4) 2_656
O6 S2 1.423(4) .
O6 Ca1 2.407(5) .
O7 S2 1.399(8) .
O8 S2 1.437(6) .
S2 Ca1 3.3435(19) .
Ca1 O5 2.345(4) 2_656

loop_
_geom_hbond_atom_site_label_D
_geom_hbond_atom_site_label_H
_geom_hbond_atom_site_label_A
_geom_hbond_distance_DH
_geom_hbond_distance_HA
_geom_hbond_distance_DA
_geom_hbond_angle_DHA
N3 H3N N1 0.88 1.97 2.644(5) 132.6
N6 H6N N4 0.88 1.98 2.665(5) 133.9

loop_
_geom_torsion_atom_site_label_1
_geom_torsion_atom_site_label_2
_geom_torsion_atom_site_label_3
_geom_torsion_atom_site_label_4
_geom_torsion
_geom_torsion_site_symmetry_1
_geom_torsion_site_symmetry_4
N1 C1 C2 C3 -2.1(9) . .
C1 C2 C3 C4 2.1(9) . .
C2 C3 C4 C5 -0.5(9) . .
C3 C4 C5 N1 -1.3(8) . .
C3 C4 C5 C6 179.3(5) . .
N1 C5 C6 N2 -1.1(8) . .
C4 C5 C6 N2 178.4(5) . .
O1 C7 C8 C13 176.8(4) . .
N3 C7 C8 C13 -4.5(6) . .
Ca1 C7 C8 C13 173.4(6) . .
O1 C7 C8 C9 -4.5(6) . .
N3 C7 C8 C9 174.1(4) . .
Ca1 C7 C8 C9 -7.9(10) . .
C13 C8 C9 C10 -0.2(7) . .
C7 C8 C9 C10 -178.9(5) . .
C8 C9 C10 C11 0.3(8) . .
C9 C10 C11 C12 0.1(8) . .
C10 C11 C12 C13 -0.5(8) . .
C11 C12 C13 C8 0.6(7) . .
C9 C8 C13 C12 -0.2(7) . .
C7 C8 C13 C12 178.4(4) . .
N4 C14 C15 C16 0.2(8) . .
C14 C15 C16 C17 -0.2(8) . .
C15 C16 C17 C18 0.4(8) . .
C16 C17 C18 N4 -0.6(7) . .
C16 C17 C18 C19 178.4(5) . .
N4 C18 C19 N5 2.6(8) . .
C17 C18 C19 N5 -176.3(5) . .
O2 C20 C21 C26 -177.0(5) . .
N6 C20 C21 C26 3.4(7) . .
Ca1 C20 C21 C26 -160.9(6) . .
O2 C20 C21 C22 3.1(7) . .
N6 C20 C21 C22 -176.5(4) . .
Ca1 C20 C21 C22 19.3(10) . .
C26 C21 C22 C23 -0.2(7) . .
C20 C21 C22 C23 179.7(5) . .
C21 C22 C23 C24 0.8(8) . .
C22 C23 C24 C25 -1.1(9) . .
C23 C24 C25 C26 0.6(9) . .
C22 C21 C26 C25 -0.3(8) . .
C20 C21 C26 C25 179.8(5) . .
C24 C25 C26 C21 0.1(9) . .
C2 C1 N1 C5 0.3(8) . .
C4 C5 N1 C1 1.4(7) . .
C6 C5 N1 C1 -179.1(5) . .
C5 C6 N2 N3 -1.4(8) . .
C5 C6 N2 Ca1 173.9(4) . .
O1 C7 N3 N2 -0.5(6) . .
C8 C7 N3 N2 -179.1(4) . .
Ca1 C7 N3 N2 1.6(4) . .
C6 N2 N3 C7 173.8(4) . .
Ca1 N2 N3 C7 -2.2(5) . .
C15 C14 N4 C18 -0.3(7) . .
C17 C18 N4 C14 0.5(7) . .
C19 C18 N4 C14 -178.4(4) . .
C18 C19 N5 N6 -0.9(8) . .
C18 C19 N5 Ca1 178.5(4) . .
O2 C20 N6 N5 4.8(6) . .
C21 C20 N6 N5 -175.6(4) . .
Ca1 C20 N6 N5 -1.5(3) . .
C19 N5 N6 C20 -178.4(4) . .
Ca1 N5 N6 C20 2.1(5) . .
N3 C7 O1 Ca1 3.4(6) . .
C8 C7 O1 Ca1 -178.0(3) . .
N6 C20 O2 Ca1 -10.2(6) . .
C21 C20 O2 Ca1 170.2(3) . .
Ca1 O5 S1 O4 7.1(5) 2_656 .
Ca1 O5 S1 O3 142.6(3) 2_656 .
Ca1 O5 S1 C27 -107.1(4) 2_656 .
Ca1 O3 S1 O4 75.2(4) . .
Ca1 O3 S1 O5 -60.4(4) . .
Ca1 O3 S1 C27 -170.1(3) . .
F3 C27 S1 O4 179.8(5) . .
F1 C27 S1 O4 58.9(6) . .
F2 C27 S1 O4 -59.0(5) . .
F3 C27 S1 O5 -59.3(6) . .
F1 C27 S1 O5 179.7(5) . .
F2 C27 S1 O5 61.8(5) . .
F3 C27 S1 O3 58.7(5) . .
F1 C27 S1 O3 -62.2(5) . .
F2 C27 S1 O3 179.9(4) . .
Ca1 O6 S2 O7 -34.0(6) . .
Ca1 O6 S2 O8 107.4(5) . .
Ca1 O6 S2 C28 -141.9(4) . .
F5 C28 S2 O7 -171.2(8) . .
F4 C28 S2 O7 69.0(9) . .
F6 C28 S2 O7 -55.6(8) . .
F5 C28 S2 O6 -58.5(8) . .
F4 C28 S2 O6 -178.4(7) . .
F6 C28 S2 O6 57.1(7) . .
F5 C28 S2 O8 64.2(8) . .
F4 C28 S2 O8 -55.6(9) . .
F6 C28 S2 O8 179.8(7) . .
F5 C28 S2 Ca1 -90.1(9) . .
F4 C28 S2 Ca1 150.1(6) . .
F6 C28 S2 Ca1 25.6(9) . .
C7 O1 Ca1 O5 105.6(4) . 2_656
C7 O1 Ca1 O2 -173.6(4) . .
C7 O1 Ca1 O6 -82.7(4) . .
C7 O1 Ca1 O3 35.3(4) . .
C7 O1 Ca1 N2 -3.2(3) . .
C7 O1 Ca1 N5 -169.6(3) . .
C7 O1 Ca1 C20 -175.2(4) . .
C7 O1 Ca1 S2 -76.9(4) . .
C20 O2 Ca1 O5 -84.8(4) . 2_656
C20 O2 Ca1 O1 -175.0(4) . .
C20 O2 Ca1 O6 91.2(4) . .
C20 O2 Ca1 O3 -29.1(5) . .
C20 O2 Ca1 N2 171.2(3) . .
C20 O2 Ca1 N5 7.8(4) . .
C20 O2 Ca1 C7 -177.1(4) . .
C20 O2 Ca1 S2 71.5(4) . .
S2 O6 Ca1 O1 165.6(3) . .
S2 O6 Ca1 O2 -117.1(3) . .
S2 O6 Ca1 O3 28.2(3) . .
S2 O6 Ca1 N2 102.0(3) . .
S2 O6 Ca1 N5 -53.2(3) . .
S2 O6 Ca1 C7 147.1(3) . .
S2 O6 Ca1 C20 -98.4(3) . .
S1 O3 Ca1 O5 14.3(4) . 2_656
S1 O3 Ca1 O1 89.3(4) . .
S1 O3 Ca1 O2 -42.4(5) . .
S1 O3 Ca1 O6 -157.8(4) . .
S1 O3 Ca1 N2 124.5(4) . .
S1 O3 Ca1 N5 -75.4(4) . .
S1 O3 Ca1 C7 101.3(4) . .
S1 O3 Ca1 C20 -53.2(4) . .
S1 O3 Ca1 S2 -147.7(4) . .
C6 N2 Ca1 O5 107.1(4) . 2_656
N3 N2 Ca1 O5 -77.4(3) . 2_656
C6 N2 Ca1 O1 -172.9(5) . .
N3 N2 Ca1 O1 2.6(3) . .
C6 N2 Ca1 O2 -158.1(4) . .
N3 N2 Ca1 O2 17.4(4) . .
C6 N2 Ca1 O6 -74.7(4) . .
N3 N2 Ca1 O6 100.8(3) . .
C6 N2 Ca1 O3 34.9(4) . .
N3 N2 Ca1 O3 -149.6(3) . .
C6 N2 Ca1 N5 -11.3(6) . .
N3 N2 Ca1 N5 164.2(3) . .
C6 N2 Ca1 C7 -174.4(5) . .
N3 N2 Ca1 C7 1.1(2) . .
C6 N2 Ca1 C20 -150.3(4) . .
N3 N2 Ca1 C20 25.2(6) . .
C6 N2 Ca1 S2 -53.4(4) . .
N3 N2 Ca1 S2 122.1(3) . .
C19 N5 Ca1 O5 -103.5(4) . 2_656
N6 N5 Ca1 O5 75.9(3) . 2_656
C19 N5 Ca1 O1 171.6(4) . .
N6 N5 Ca1 O1 -8.9(4) . .
C19 N5 Ca1 O2 176.0(5) . .
N6 N5 Ca1 O2 -4.5(3) . .
C19 N5 Ca1 O6 81.5(4) . .
N6 N5 Ca1 O6 -99.0(3) . .
C19 N5 Ca1 O3 -26.4(4) . .
N6 N5 Ca1 O3 153.0(3) . .
C19 N5 Ca1 N2 18.7(6) . .
N6 N5 Ca1 N2 -161.8(3) . .
C19 N5 Ca1 C7 162.1(4) . .
N6 N5 Ca1 C7 -18.5(5) . .
C19 N5 Ca1 C20 179.5(5) . .
N6 N5 Ca1 C20 -1.1(2) . .
C19 N5 Ca1 S2 63.4(4) . .
N6 N5 Ca1 S2 -117.2(3) . .
O1 C7 Ca1 O5 -74.6(4) . 2_656
N3 C7 Ca1 O5 108.3(3) . 2_656
C8 C7 Ca1 O5 -69.8(8) . 2_656
N3 C7 Ca1 O1 -177.0(5) . .
C8 C7 Ca1 O1 4.8(7) . .
O1 C7 Ca1 O2 6.3(4) . .
N3 C7 Ca1 O2 -170.8(2) . .
C8 C7 Ca1 O2 11.1(8) . .
O1 C7 Ca1 O6 98.2(4) . .
N3 C7 Ca1 O6 -78.8(3) . .
C8 C7 Ca1 O6 103.0(8) . .
O1 C7 Ca1 O3 -151.7(4) . .
N3 C7 Ca1 O3 31.3(3) . .
C8 C7 Ca1 O3 -146.9(8) . .
O1 C7 Ca1 N2 176.0(4) . .
N3 C7 Ca1 N2 -1.1(2) . .
C8 C7 Ca1 N2 -179.2(8) . .
O1 C7 Ca1 N5 18.8(6) . .
N3 C7 Ca1 N5 -158.2(3) . .
C8 C7 Ca1 N5 23.7(10) . .
O1 C7 Ca1 C20 5.2(4) . .
N3 C7 Ca1 C20 -171.8(2) . .
C8 C7 Ca1 C20 10.1(8) . .
O1 C7 Ca1 S2 110.6(4) . .
N3 C7 Ca1 S2 -66.5(2) . .
C8 C7 Ca1 S2 115.4(8) . .
O2 C20 Ca1 O5 91.9(4) . 2_656
N6 C20 Ca1 O5 -96.9(3) . 2_656
C21 C20 Ca1 O5 69.1(8) . 2_656
O2 C20 Ca1 O1 4.9(4) . .
N6 C20 Ca1 O1 176.1(3) . .
C21 C20 Ca1 O1 -17.9(8) . .
N6 C20 Ca1 O2 171.2(5) . .
C21 C20 Ca1 O2 -22.8(7) . .
O2 C20 Ca1 O6 -89.5(4) . .
N6 C20 Ca1 O6 81.7(3) . .
C21 C20 Ca1 O6 -112.2(8) . .
O2 C20 Ca1 O3 158.3(4) . .
N6 C20 Ca1 O3 -30.5(3) . .
C21 C20 Ca1 O3 135.5(8) . .
O2 C20 Ca1 N2 -15.6(6) . .
N6 C20 Ca1 N2 155.6(3) . .
C21 C20 Ca1 N2 -38.4(10) . .
O2 C20 Ca1 N5 -170.2(4) . .
N6 C20 Ca1 N5 1.0(2) . .
C21 C20 Ca1 N5 167.0(9) . .
O2 C20 Ca1 C7 3.2(4) . .
N6 C20 Ca1 C7 174.4(2) . .
C21 C20 Ca1 C7 -19.6(8) . .
O2 C20 Ca1 S2 -111.1(4) . .
N6 C20 Ca1 S2 60.1(2) . .
C21 C20 Ca1 S2 -133.9(8) . .
O7 S2 Ca1 O5 -55.4(6) . 2_656
O6 S2 Ca1 O5 157.9(4) . 2_656
O8 S2 Ca1 O5 61.9(5) . 2_656
C28 S2 Ca1 O5 -148.3(5) . 2_656
O7 S2 Ca1 O1 130.9(6) . .
O6 S2 Ca1 O1 -15.9(3) . .
O8 S2 Ca1 O1 -111.8(4) . .
C28 S2 Ca1 O1 37.9(5) . .
O7 S2 Ca1 O2 -148.0(6) . .
O6 S2 Ca1 O2 65.2(3) . .
O8 S2 Ca1 O2 -30.8(4) . .
C28 S2 Ca1 O2 119.0(5) . .
O7 S2 Ca1 O6 146.8(6) . .
O8 S2 Ca1 O6 -95.9(5) . .
C28 S2 Ca1 O6 53.8(6) . .
O7 S2 Ca1 O3 -6.4(6) . .
O6 S2 Ca1 O3 -153.2(3) . .
O8 S2 Ca1 O3 110.9(4) . .
C28 S2 Ca1 O3 -99.3(5) . .
O7 S2 Ca1 N2 70.7(6) . .
O6 S2 Ca1 N2 -76.1(3) . .
O8 S2 Ca1 N2 -172.0(4) . .
C28 S2 Ca1 N2 -22.2(5) . .
O7 S2 Ca1 N5 -90.1(6) . .
O6 S2 Ca1 N5 123.1(3) . .
O8 S2 Ca1 N5 27.2(4) . .
C28 S2 Ca1 N5 177.0(5) . .
O7 S2 Ca1 C7 111.5(6) . .
O6 S2 Ca1 C7 -35.2(3) . .
O8 S2 Ca1 C7 -131.2(4) . .
C28 S2 Ca1 C7 18.6(5) . .
O7 S2 Ca1 C20 -130.3(6) . .
O6 S2 Ca1 C20 83.0(3) . .
O8 S2 Ca1 C20 -13.0(4) . .
C28 S2 Ca1 C20 136.8(5) . .
